data_4124422
loop_
_publ_author_name
'Chu, C.T.-W.'
'Lo, F.Y.K.'
'Dahl, L.F.'

_publ_section_title
;
 The (Fe4 (N O)4 (mue-S)4)n series (n=0,-1) which possesses a cubanelike
 Fe4 S4 core: direct evidence for the antibonding tetrametal character of
 the unpaired electron upon a one-electron reduction of a completely
 bonding tetrahedral metal cluster
;
_journal_name_full 'Journal of the American Chemical Society'
_journal_page_first 3409
_journal_page_last 3422
_journal_volume 104
_journal_year 1982
_chemical_formula_sum 'Fe4 N4 O4 S4'
_chemical_name_systematic 'Fe4 (N O)4 S4'
_space_group_IT_number 14
_symmetry_space_group_name_Hall '-P 2yn'
_symmetry_space_group_name_H-M 'P 1 21/n 1'
_cell_angle_alpha 90
_cell_angle_beta 103.66
_cell_angle_gamma 90
_cell_formula_units_Z 4
_cell_length_a 12.35
_cell_length_b 9.627
_cell_length_c 10.407
_cell_volume 1202.325
_citation_journal_id_ASTM JACSAT
_cod_data_source_file Chu_JACSAT_1982_767.cif
_cod_data_source_block Fe4N4O4S4
_cod_original_sg_symbol_Hall '-P 2ybc (x-z,y,z)'
_cod_database_code 4124422

loop_
_symmetry_equiv_pos_as_xyz
x,y,z
-x+1/2,y+1/2,-z+1/2
-x,-y,-z
x-1/2,-y-1/2,z-1/2

loop_
_atom_site_label
_atom_site_type_symbol
_atom_site_fract_x
_atom_site_fract_y
_atom_site_fract_z
_atom_site_occupancy
_atom_site_U_iso_or_equiv
N3 N+2 -0.2154 0.3719 0.1453 1 0.0
N1 N+2 0.1626 0.2995 -0.0235 1 0.0
S3 S-2 -0.0356 0.2259 0.3846 1 0.0
O4 O-2 0.2141 0.4965 0.5808 1 0.0
O1 O-2 0.1996 0.3074 -0.117 1 0.0
Fe4 Fe+2 0.1097 0.3454 0.3545 1 0.0
S1 S-2 -0.0463 0.151 0.053 1 0.0
Fe2 Fe+2 0.0441 0.0955 0.2577 1 0.0
N2 N+2 0.0451 -0.0744 0.2871 1 0.0
N4 N+2 0.1726 0.4345 0.4881 1 0.0
Fe1 Fe+2 0.1037 0.2845 0.1038 1 0.0
Fe3 Fe+2 -0.0841 0.3158 0.1834 1 0.0
S2 S-2 0.2125 0.1877 0.2817 1 0.0
O2 O-2 0.0452 -0.1919 0.3025 1 0.0
O3 O-2 -0.3074 0.4075 0.1227 1 0.0
S4 S-2 0.0429 0.4778 0.1795 1 0.0
